data_4324047
loop_
_publ_author_name
'F. Albert Cotton'
'Steven C. Haefner'
'Alfred P. Sattelberger'

_publ_section_title
;
 Metal-Metal Multiply-Bonded Complexes of Technetium. 3.1 Preparation and
 Characterization of Phosphine Complexes of Technetium Possessing a
 Metal-Metal Bond Order of 3.5
;
_journal_name_full 'Inorganic Chemistry'
_journal_page_first 1831
_journal_page_last 1838
_journal_paper_doi 10.1021/ic9508583
_journal_volume 35
_journal_year 1996
_chemical_compound_source 'Chemical oxidation of Tc2Cl4(PMe2Ph)4'
_chemical_formula_moiety 'C32 H44 Cl4 P4 Tc 1+, F6 P 1-'
_chemical_formula_structural '(Tc Cl4 (P (C H3)2 (C6 H5))4)2 (P F6) '
_chemical_formula_sum 'C32 H44 Cl4 F6 P5 Tc2'
_chemical_formula_weight 1035.32
_chemical_name_common 'Ditechnetium tetrachloro tetra(dimethylphenylhosphine) hexafluorophsphate'
_chemical_name_systematic
; 
 Ditechnetium tetrachloro tetra(dimethylphenylhosphine) hexafluorophsphate 
;
_space_group_IT_number 14
_symmetry_cell_setting monoclinic
_symmetry_space_group_name_Hall '-P 2yn'
_symmetry_space_group_name_H-M 'P 1 21/n 1'
_atom_sites_solution_hydrogens geom
_atom_sites_solution_primary direct
_atom_sites_solution_secondary difmap
_audit_creation_method SHELXL
_cell_angle_alpha 90.00
_cell_angle_beta 96.393(13)
_cell_angle_gamma 90.00
_cell_formula_units_Z 4
_cell_length_a 12.799(4)
_cell_length_b 18.254(2)
_cell_length_c 17.945(5)
_cell_measurement_reflns_used 25
_cell_measurement_temperature 296(2)
_cell_measurement_theta_max 20
_cell_measurement_theta_min 15
_cell_volume 4166.5(18)
_computing_cell_refinement 'CAD4 (Enraf Nonius)'
_computing_data_collection 'CAD4 (Enraf Nonius)'
_computing_data_reduction 'SDP  (Enraf Nonius)'
_computing_molecular_graphics ORTEP
_computing_structure_refinement 'SHELXL-93 (Sheldrick, 1993)'
_computing_structure_solution 'SHELXS-86 (Sheldrick, 1990)'
_diffrn_ambient_temperature 296(2)
_diffrn_measurement_device 'CAD4 (Enraf Nonius)'
_diffrn_measurement_method 'theta-2theta '
_diffrn_radiation_monochromator graphite
_diffrn_radiation_source 'fine-focus sealed tube'
_diffrn_radiation_type MoK\a
_diffrn_radiation_wavelength 0.71073
_diffrn_reflns_av_R_equivalents 0.0384
_diffrn_reflns_av_sigmaI/netI 0.0773
_diffrn_reflns_limit_h_max 13
_diffrn_reflns_limit_h_min 0
_diffrn_reflns_limit_k_max 19
_diffrn_reflns_limit_k_min 0
_diffrn_reflns_limit_l_max 19
_diffrn_reflns_limit_l_min -19
_diffrn_reflns_number 4714
_diffrn_reflns_theta_max 21.00
_diffrn_reflns_theta_min 2.07
_diffrn_standards_decay_% 1
_diffrn_standards_interval_time 3600
_diffrn_standards_number 3
_exptl_absorpt_coefficient_mu 1.162
_exptl_absorpt_correction_T_max 1.00
_exptl_absorpt_correction_T_min 0.86
_exptl_absorpt_correction_type empirical
_exptl_crystal_colour green
_exptl_crystal_density_diffrn 1.651
_exptl_crystal_description plate
_exptl_crystal_F_000 2076
_exptl_crystal_size_max 0.40
_exptl_crystal_size_mid 0.25
_exptl_crystal_size_min 0.15
_refine_diff_density_max 0.789
_refine_diff_density_min -0.543
_refine_diff_density_rms 0.114
_refine_ls_extinction_method none
_refine_ls_goodness_of_fit_all 1.017
_refine_ls_goodness_of_fit_obs 1.073
_refine_ls_hydrogen_treatment noref
_refine_ls_matrix_type full
_refine_ls_number_parameters 442
_refine_ls_number_reflns 4410
_refine_ls_number_restraints 0
_refine_ls_restrained_S_all 1.040
_refine_ls_restrained_S_obs 1.073
_refine_ls_R_factor_all 0.1017
_refine_ls_R_factor_obs 0.0490
_refine_ls_shift/esd_max 0.010
_refine_ls_shift/esd_mean 0.001
_refine_ls_structure_factor_coef Fsqd
_refine_ls_weighting_details 'w=1/[\s^2^(Fo^2^)+(0.0857P)^2^+3.8567P] where P=(Fo^2^+2Fc^2^)/3'
_refine_ls_weighting_scheme calc
_refine_ls_wR_factor_all 0.1493
_refine_ls_wR_factor_obs 0.1239
_reflns_number_observed 3034
_reflns_number_total 4466
_reflns_observed_criterion >2sigma(I)
_cod_data_source_file ic9508583_2.cif
_cod_data_source_block xl
_cod_depositor_comments
;
The following automatic conversions were performed:

'_refine_ls_weighting_scheme' value 'calc
w=1/[\s^2^(Fo^2^)+(0.0857P)^2^+3.8567P] where P=(Fo^2^+2Fc^2^)/3' was
changed to 'calc'. New tag '_refine_ls_weighting_details' was
created. The value of the new tag was set to
'w=1/[\s^2^(Fo^2^)+(0.0857P)^2^+3.8567P] where P=(Fo^2^+2Fc^2^)/3'.

Automatic conversion script
Id: cif_fix_values 3143 2015-03-26 13:38:13Z robertas 
;
_cod_original_cell_volume 4166.4(17)
_cod_database_code 4324047

loop_
_symmetry_equiv_pos_as_xyz
'x, y, z'
'x+1/2, -y+1/2, z+1/2'
'-x, -y, -z'
'-x-1/2, y-1/2, -z-1/2'

loop_
_atom_site_aniso_label
_atom_site_aniso_U_11
_atom_site_aniso_U_22
_atom_site_aniso_U_33
_atom_site_aniso_U_23
_atom_site_aniso_U_13
_atom_site_aniso_U_12
Tc1 0.0378(5) 0.0298(5) 0.0420(5) -0.0010(4) 0.0027(4) -0.0006(4)
Tc2 0.0366(5) 0.0281(5) 0.0398(5) -0.0010(4) 0.0043(4) -0.0003(4)
Cl1 0.067(2) 0.046(2) 0.052(2) -0.0114(13) 0.0090(14) -0.0055(14)
Cl2 0.044(2) 0.050(2) 0.076(2) -0.0141(15) 0.0097(14) 0.0034(13)
P1 0.047(2) 0.038(2) 0.047(2) 0.0005(13) 0.0089(14) -0.0004(13)
P2 0.054(2) 0.043(2) 0.054(2) 0.0076(14) -0.0026(15) -0.0005(15)
Cl3 0.055(2) 0.043(2) 0.049(2) 0.0082(12) -0.0033(13) 0.0003(13)
Cl4 0.060(2) 0.041(2) 0.058(2) 0.0077(13) 0.0087(14) -0.0069(13)
P3 0.052(2) 0.035(2) 0.051(2) -0.0049(13) 0.0042(14) 0.0000(14)
P4 0.045(2) 0.044(2) 0.051(2) -0.0046(14) 0.0100(14) 0.0015(14)
C1 0.062(8) 0.055(7) 0.052(7) 0.005(6) 0.004(6) -0.021(6)
C2 0.054(7) 0.040(6) 0.077(8) 0.013(6) 0.013(6) 0.010(5)
C3 0.044(7) 0.034(6) 0.053(7) -0.004(5) 0.005(5) 0.004(5)
C4 0.063(10) 0.085(11) 0.172(16) -0.059(11) 0.019(10) -0.017(8)
C5 0.102(15) 0.146(18) 0.186(19) -0.079(15) 0.016(14) -0.050(14)
C6 0.056(11) 0.131(16) 0.121(13) -0.022(12) -0.005(9) -0.030(10)
C7 0.073(11) 0.086(12) 0.153(15) -0.003(11) -0.004(10) -0.017(9)
C8 0.071(10) 0.047(8) 0.122(12) -0.007(8) 0.009(9) -0.013(7)
C9 0.066(8) 0.073(8) 0.066(8) 0.021(7) 0.009(7) -0.002(7)
C10 0.100(10) 0.040(7) 0.085(9) 0.011(6) -0.024(8) 0.018(7)
C11 0.044(7) 0.056(8) 0.053(7) 0.000(6) -0.005(6) 0.006(6)
C12 0.079(11) 0.086(11) 0.113(12) 0.038(9) -0.021(9) -0.014(9)
C13 0.068(11) 0.137(15) 0.119(13) 0.048(12) -0.030(9) -0.013(10)
C14 0.059(9) 0.121(12) 0.041(7) -0.004(8) -0.014(7) -0.013(9)
C15 0.078(10) 0.094(11) 0.089(10) -0.004(9) -0.015(9) -0.014(9)
C16 0.075(10) 0.063(9) 0.083(9) -0.002(7) -0.029(8) -0.002(7)
C17 0.069(8) 0.063(8) 0.062(7) -0.022(6) 0.018(6) -0.019(6)
C18 0.063(8) 0.043(7) 0.078(8) -0.016(6) -0.007(6) 0.014(6)
C19 0.056(7) 0.031(6) 0.045(6) -0.012(5) -0.003(6) -0.007(6)
C20 0.075(10) 0.052(8) 0.083(9) 0.019(7) -0.008(8) -0.011(7)
C21 0.065(9) 0.052(8) 0.094(10) -0.007(7) -0.039(8) 0.006(7)
C22 0.052(8) 0.064(9) 0.111(12) -0.018(9) 0.001(8) -0.004(7)
C23 0.104(12) 0.066(8) 0.055(8) 0.011(7) -0.008(8) -0.030(9)
C24 0.057(8) 0.065(9) 0.074(8) 0.014(7) -0.020(7) -0.019(7)
C25 0.066(8) 0.042(7) 0.089(9) 0.007(6) 0.019(7) 0.010(6)
C26 0.070(8) 0.058(8) 0.059(7) -0.006(6) 0.007(6) -0.001(6)
C27 0.049(7) 0.058(7) 0.046(7) -0.003(6) 0.019(6) 0.005(6)
C28 0.044(8) 0.134(13) 0.069(9) 0.000(8) 0.007(7) -0.007(8)
C29 0.040(8) 0.162(15) 0.072(9) -0.001(10) 0.003(7) -0.014(9)
C30 0.057(9) 0.090(11) 0.114(13) -0.026(10) 0.008(10) 0.004(8)
C31 0.066(11) 0.104(12) 0.124(14) -0.006(11) 0.033(10) -0.024(9)
C32 0.068(9) 0.098(10) 0.064(8) -0.008(8) 0.016(7) -0.018(8)
P5 0.066(3) 0.073(3) 0.106(3) 0.020(2) 0.031(2) 0.018(2)
F1 0.183(13) 0.438(27) 0.107(9) 0.073(12) 0.022(8) -0.008(14)
F2 0.347(21) 0.265(17) 0.150(11) 0.033(11) 0.156(13) 0.054(15)
F3 0.272(18) 0.094(9) 0.431(26) -0.020(12) 0.129(18) 0.007(10)
F4 0.088(8) 0.375(22) 0.278(16) -0.158(16) -0.036(9) 0.056(11)
F5 0.404(25) 0.063(7) 0.338(21) -0.007(10) 0.038(19) 0.023(11)
F6 0.092(9) 0.311(20) 0.309(20) 0.051(15) 0.032(10) 0.042(10)

loop_
_atom_site_label
_atom_site_type_symbol
_atom_site_fract_x
_atom_site_fract_y
_atom_site_fract_z
_atom_site_U_iso_or_equiv
_atom_site_thermal_displace_type
_atom_site_occupancy
_atom_site_calc_flag
_atom_site_refinement_flags
_atom_site_disorder_group
Tc1 Tc 0.13375(6) 0.01979(4) 0.26723(4) 0.0367(3) Uani 1 d . .
Tc2 Tc 0.28310(6) 0.06048(4) 0.30827(4) 0.0348(3) Uani 1 d . .
Cl1 Cl 0.1555(2) -0.07359(14) 0.18104(14) 0.0548(7) Uani 1 d . .
Cl2 Cl 0.0097(2) 0.08540(14) 0.3259(2) 0.0567(8) Uani 1 d . .
P1 P 0.0965(2) -0.08324(14) 0.35102(15) 0.0435(7) Uani 1 d . .
P2 P 0.0740(2) 0.0977(2) 0.1567(2) 0.0511(8) Uani 1 d . .
Cl3 Cl 0.3398(2) -0.00858(14) 0.41516(14) 0.0496(7) Uani 1 d . .
Cl4 Cl 0.3300(2) 0.15622(14) 0.23276(15) 0.0530(7) Uani 1 d . .
P3 P 0.2524(2) 0.15887(14) 0.3986(2) 0.0461(7) Uani 1 d . .
P4 P 0.4149(2) -0.00729(15) 0.2423(2) 0.0461(7) Uani 1 d . .
C1 C 0.0848(9) -0.0622(6) 0.4474(5) 0.056(3) Uani 1 d . .
H1A H 0.1497(9) -0.0419(6) 0.4702(5) 0.084 Uiso 1 calc R .
H1B H 0.0691(9) -0.1062(6) 0.4733(5) 0.084 Uiso 1 calc R .
H1C H 0.0292(9) -0.0273(6) 0.4501(5) 0.084 Uiso 1 calc R .
C2 C 0.1835(8) -0.1608(5) 0.3544(6) 0.057(3) Uani 1 d . .
H2A H 0.1935(8) -0.1753(5) 0.3043(6) 0.085 Uiso 1 calc R .
H2B H 0.1534(8) -0.2006(5) 0.3796(6) 0.085 Uiso 1 calc R .
H2C H 0.2501(8) -0.1477(5) 0.3811(6) 0.085 Uiso 1 calc R .
C3 C -0.0301(8) -0.1204(5) 0.3171(6) 0.044(3) Uani 1 d . .
C4 C -0.0421(11) -0.1832(8) 0.2778(9) 0.106(6) Uani 1 d . .
H4 H 0.0168(11) -0.2111(8) 0.2708(9) 0.127 Uiso 1 calc R .
C5 C -0.1398(15) -0.2068(11) 0.2480(11) 0.145(8) Uani 1 d . .
H5 H -0.1449(15) -0.2484(11) 0.2179(11) 0.174 Uiso 1 calc R .
C6 C -0.2281(12) -0.1717(10) 0.2610(9) 0.104(5) Uani 1 d . .
H6 H -0.2939(12) -0.1904(10) 0.2434(9) 0.125 Uiso 1 calc R .
C7 C -0.2190(12) -0.1088(9) 0.2999(10) 0.105(5) Uani 1 d . .
H7 H -0.2789(12) -0.0831(9) 0.3092(10) 0.126 Uiso 1 calc R .
C8 C -0.1199(11) -0.0821(7) 0.3264(8) 0.080(4) Uani 1 d . .
H8 H -0.1146(11) -0.0372(7) 0.3511(8) 0.097 Uiso 1 calc R .
C9 C 0.1469(9) 0.0903(7) 0.0773(6) 0.068(3) Uani 1 d . .
H9A H 0.1536(9) 0.0397(7) 0.0643(6) 0.102 Uiso 1 calc R .
H9B H 0.2156(9) 0.1112(7) 0.0894(6) 0.102 Uiso 1 calc R .
H9C H 0.1106(9) 0.1162(7) 0.0356(6) 0.102 Uiso 1 calc R .
C10 C 0.0667(10) 0.1951(6) 0.1759(7) 0.077(4) Uani 1 d . .
H10A H 0.0283(10) 0.2027(6) 0.2182(7) 0.116 Uiso 1 calc R .
H10B H 0.0315(10) 0.2196(6) 0.1329(7) 0.116 Uiso 1 calc R .
H10C H 0.1365(10) 0.2146(6) 0.1867(7) 0.116 Uiso 1 calc R .
C11 C -0.0590(8) 0.0715(6) 0.1201(6) 0.052(3) Uani 1 d . .
C12 C -0.1194(11) 0.1179(8) 0.0735(8) 0.095(5) Uani 1 d . .
H12 H -0.0923(11) 0.1631(8) 0.0613(8) 0.114 Uiso 1 calc R .
C13 C -0.2204(12) 0.0986(10) 0.0442(9) 0.111(6) Uani 1 d . .
H13 H -0.2600(12) 0.1309(10) 0.0124(9) 0.133 Uiso 1 calc R .
C14 C -0.2613(11) 0.0347(9) 0.0607(6) 0.075(4) Uani 1 d . .
H14 H -0.3297(11) 0.0228(9) 0.0413(6) 0.090 Uiso 1 calc R .
C15 C -0.2035(11) -0.0133(8) 0.1058(8) 0.089(4) Uani 1 d . .
H15 H -0.2316(11) -0.0584(8) 0.1173(8) 0.106 Uiso 1 calc R .
C16 C -0.1025(10) 0.0055(7) 0.1346(7) 0.077(4) Uani 1 d . .
H16 H -0.0627(10) -0.0279(7) 0.1649(7) 0.092 Uiso 1 calc R .
C17 C 0.1923(9) 0.1354(6) 0.4805(6) 0.064(3) Uani 1 d . .
H17A H 0.2261(9) 0.0929(6) 0.5035(6) 0.096 Uiso 1 calc R .
H17B H 0.1191(9) 0.1252(6) 0.4668(6) 0.096 Uiso 1 calc R .
H17C H 0.1994(9) 0.1756(6) 0.5152(6) 0.096 Uiso 1 calc R .
C18 C 0.1827(9) 0.2389(6) 0.3613(6) 0.062(3) Uani 1 d . .
H18A H 0.2113(9) 0.2547(6) 0.3168(6) 0.093 Uiso 1 calc R .
H18B H 0.1901(9) 0.2774(6) 0.3980(6) 0.093 Uiso 1 calc R .
H18C H 0.1096(9) 0.2273(6) 0.3495(6) 0.093 Uiso 1 calc R .
C19 C 0.3830(8) 0.1913(5) 0.4328(6) 0.045(3) Uani 1 d . .
C20 C 0.4431(10) 0.1561(6) 0.4892(7) 0.071(4) Uani 1 d . .
H20 H 0.4146(10) 0.1170(6) 0.5134(7) 0.085 Uiso 1 calc R .
C21 C 0.5447(10) 0.1771(7) 0.5108(7) 0.074(4) Uani 1 d . .
H21 H 0.5847(10) 0.1527(7) 0.5496(7) 0.088 Uiso 1 calc R .
C22 C 0.5868(10) 0.2341(7) 0.4750(8) 0.077(4) Uani 1 d . .
H22 H 0.6566(10) 0.2476(7) 0.4876(8) 0.092 Uiso 1 calc R .
C23 C 0.5260(12) 0.2705(7) 0.4213(7) 0.076(4) Uani 1 d . .
H23 H 0.5529(12) 0.3111(7) 0.3987(7) 0.091 Uiso 1 calc R .
C24 C 0.4278(9) 0.2489(7) 0.4001(7) 0.067(3) Uani 1 d . .
H24 H 0.3884(9) 0.2742(7) 0.3617(7) 0.081 Uiso 1 calc R .
C25 C 0.4325(9) -0.1032(5) 0.2635(7) 0.065(3) Uani 1 d . .
H25A H 0.4394(9) -0.1101(5) 0.3168(7) 0.097 Uiso 1 calc R .
H25B H 0.4949(9) -0.1205(5) 0.2439(7) 0.097 Uiso 1 calc R .
H25C H 0.3728(9) -0.1301(5) 0.2409(7) 0.097 Uiso 1 calc R .
C26 C 0.4032(9) -0.0026(6) 0.1418(6) 0.062(3) Uani 1 d . .
H26A H 0.3935(9) 0.0474(6) 0.1261(6) 0.094 Uiso 1 calc R .
H26B H 0.3439(9) -0.0312(6) 0.1213(6) 0.094 Uiso 1 calc R .
H26C H 0.4661(9) -0.0216(6) 0.1243(6) 0.094 Uiso 1 calc R .
C27 C 0.5404(8) 0.0348(6) 0.2755(6) 0.050(3) Uani 1 d . .
C28 C 0.5785(10) 0.0349(8) 0.3497(7) 0.082(4) Uani 1 d . .
H28 H 0.5393(10) 0.0121(8) 0.3837(7) 0.099 Uiso 1 calc R .
C29 C 0.6711(10) 0.0668(9) 0.3762(8) 0.092(5) Uani 1 d . .
H29 H 0.6937(10) 0.0657(9) 0.4273(8) 0.110 Uiso 1 calc R .
C30 C 0.7298(11) 0.0998(8) 0.3291(10) 0.087(4) Uani 1 d . .
H30 H 0.7925(11) 0.1225(8) 0.3475(10) 0.104 Uiso 1 calc R .
C31 C 0.6976(11) 0.1000(8) 0.2542(10) 0.096(5) Uani 1 d . .
H31 H 0.7396(11) 0.1212(8) 0.2210(10) 0.116 Uiso 1 calc R .
C32 C 0.6015(10) 0.0686(7) 0.2273(7) 0.076(4) Uani 1 d . .
H32 H 0.5785(10) 0.0705(7) 0.1763(7) 0.091 Uiso 1 calc R .
P5 P 0.9295(3) 0.3111(2) 0.4696(2) 0.0803(11) Uani 1 d . .
F1 F 0.9460(10) 0.3151(11) 0.3885(6) 0.242(8) Uani 1 d . .
F2 F 0.8980(14) 0.3078(9) 0.5469(7) 0.244(8) Uani 1 d . .
F3 F 0.9323(13) 0.3933(6) 0.4800(12) 0.259(9) Uani 1 d . .
F4 F 1.0432(9) 0.3092(10) 0.4889(9) 0.251(9) Uani 1 d . .
F5 F 0.9264(16) 0.2320(6) 0.4641(11) 0.268(9) Uani 1 d . .
F6 F 0.8112(9) 0.3179(9) 0.4433(10) 0.237(7) Uani 1 d . .

loop_
_atom_type_symbol
_atom_type_description
_atom_type_scat_dispersion_real
_atom_type_scat_dispersion_imag
_atom_type_scat_source
C C 0.0033 0.0016 'International Tables Vol C Tables 4.2.6.8 and 6.1.1.4'
H H 0.0000 0.0000 'International Tables Vol C Tables 4.2.6.8 and 6.1.1.4'
Tc Tc -1.4390 0.7593 'International Tables Vol C Tables 4.2.6.8 and 6.1.1.4'
Cl Cl 0.1484 0.1585 'International Tables Vol C Tables 4.2.6.8 and 6.1.1.4'
P P 0.1023 0.0942 'International Tables Vol C Tables 4.2.6.8 and 6.1.1.4'
F F 0.0171 0.0103 'International Tables Vol C Tables 4.2.6.8 and 6.1.1.4'

loop_
_geom_angle_atom_site_label_1
_geom_angle_atom_site_label_2
_geom_angle_atom_site_label_3
_geom_angle
_geom_angle_site_symmetry_1
_geom_angle_site_symmetry_3
_geom_angle_publ_flag
Tc2 Tc1 Cl2 107.34(8) . . y
Tc2 Tc1 Cl1 108.54(8) . . y
Cl2 Tc1 Cl1 144.12(10) . . y
Tc2 Tc1 P1 106.44(7) . . y
Cl2 Tc1 P1 85.95(10) . . y
Cl1 Tc1 P1 83.90(9) . . y
Tc2 Tc1 P2 105.27(8) . . y
Cl2 Tc1 P2 84.41(10) . . y
Cl1 Tc1 P2 86.44(10) . . y
P1 Tc1 P2 148.29(10) . . y
Tc1 Tc2 Cl4 110.09(8) . . y
Tc1 Tc2 Cl3 106.45(8) . . y
Cl4 Tc2 Cl3 143.45(10) . . y
Tc1 Tc2 P3 106.29(8) . . y
Cl4 Tc2 P3 84.63(9) . . y
Cl3 Tc2 P3 84.94(9) . . y
Tc1 Tc2 P4 107.12(8) . . y
Cl4 Tc2 P4 82.21(9) . . y
Cl3 Tc2 P4 87.56(10) . . y
P3 Tc2 P4 146.53(10) . . y
C1 P1 C3 103.8(5) . . ?
C1 P1 C2 104.7(5) . . ?
C3 P1 C2 104.3(5) . . ?
C1 P1 Tc1 117.6(3) . . ?
C3 P1 Tc1 107.9(3) . . ?
C2 P1 Tc1 117.1(4) . . ?
C9 P2 C10 105.4(6) . . ?
C9 P2 C11 104.0(5) . . ?
C10 P2 C11 105.1(6) . . ?
C9 P2 Tc1 116.7(4) . . ?
C10 P2 Tc1 115.2(4) . . ?
C11 P2 Tc1 109.2(4) . . ?
C17 P3 C18 105.0(6) . . ?
C17 P3 C19 105.4(5) . . ?
C18 P3 C19 105.1(5) . . ?
C17 P3 Tc2 118.6(4) . . ?
C18 P3 Tc2 116.9(4) . . ?
C19 P3 Tc2 104.5(3) . . ?
C26 P4 C25 104.6(5) . . ?
C26 P4 C27 106.2(5) . . ?
C25 P4 C27 104.8(5) . . ?
C26 P4 Tc2 118.0(4) . . ?
C25 P4 Tc2 117.2(4) . . ?
C27 P4 Tc2 104.7(3) . . ?
C4 C3 C8 116.7(11) . . ?
C4 C3 P1 123.0(9) . . ?
C8 C3 P1 120.2(8) . . ?
C3 C4 C5 121.2(14) . . ?
C6 C5 C4 122.0(16) . . ?
C5 C6 C7 118.2(15) . . ?
C6 C7 C8 120.1(15) . . ?
C3 C8 C7 121.5(13) . . ?
C16 C11 C12 116.6(11) . . ?
C16 C11 P2 123.3(9) . . ?
C12 C11 P2 120.0(10) . . ?
C11 C12 C13 121.0(13) . . ?
C14 C13 C12 120.9(14) . . ?
C13 C14 C15 120.0(14) . . ?
C14 C15 C16 119.2(14) . . ?
C11 C16 C15 122.2(12) . . ?
C24 C19 C20 117.0(10) . . ?
C24 C19 P3 121.5(9) . . ?
C20 C19 P3 121.3(8) . . ?
C19 C20 C21 121.2(11) . . ?
C22 C21 C20 119.4(12) . . ?
C23 C22 C21 119.2(12) . . ?
C24 C23 C22 120.7(12) . . ?
C23 C24 C19 122.3(11) . . ?
C32 C27 C28 116.5(11) . . ?
C32 C27 P4 121.8(9) . . ?
C28 C27 P4 121.7(9) . . ?
C29 C28 C27 123.0(12) . . ?
C30 C29 C28 120.2(13) . . ?
C29 C30 C31 119.8(14) . . ?
C30 C31 C32 119.9(14) . . ?
C27 C32 C31 120.6(12) . . ?
F5 P5 F4 90.7(10) . . ?
F5 P5 F2 90.8(10) . . ?
F4 P5 F2 98.3(10) . . ?
F5 P5 F1 89.3(10) . . ?
F4 P5 F1 89.2(8) . . ?
F2 P5 F1 172.5(10) . . ?
F5 P5 F3 176.8(12) . . ?
F4 P5 F3 89.1(10) . . ?
F2 P5 F3 86.1(9) . . ?
F1 P5 F3 93.8(10) . . ?
F5 P5 F6 92.3(10) . . ?
F4 P5 F6 174.7(10) . . ?
F2 P5 F6 86.0(9) . . ?
F1 P5 F6 86.5(8) . . ?
F3 P5 F6 88.1(9) . . ?

loop_
_geom_bond_atom_site_label_1
_geom_bond_atom_site_label_2
_geom_bond_distance
_geom_bond_site_symmetry_2
_geom_bond_publ_flag
Tc1 Tc2 2.1058(12) . y
Tc1 Cl2 2.331(3) . y
Tc1 Cl1 2.339(3) . y
Tc1 P1 2.487(3) . y
Tc1 P2 2.490(3) . y
Tc2 Cl4 2.331(3) . y
Tc2 Cl3 2.342(3) . y
Tc2 P3 2.480(3) . y
Tc2 P4 2.494(3) . y
P1 C1 1.794(10) . ?
P1 C3 1.798(10) . ?
P1 C2 1.798(10) . ?
P2 C9 1.793(11) . ?
P2 C10 1.817(11) . ?
P2 C11 1.819(11) . ?
P3 C17 1.785(10) . ?
P3 C18 1.801(10) . ?
P3 C19 1.814(10) . ?
P4 C26 1.795(10) . ?
P4 C25 1.801(10) . ?
P4 C27 1.820(11) . ?
C3 C4 1.35(2) . ?
C3 C8 1.372(15) . ?
C4 C5 1.37(2) . ?
C5 C6 1.34(2) . ?
C6 C7 1.34(2) . ?
C7 C8 1.39(2) . ?
C11 C16 1.36(2) . ?
C11 C12 1.37(2) . ?
C12 C13 1.39(2) . ?
C13 C14 1.33(2) . ?
C14 C15 1.36(2) . ?
C15 C16 1.38(2) . ?
C19 C24 1.362(14) . ?
C19 C20 1.363(14) . ?
C20 C21 1.37(2) . ?
C21 C22 1.36(2) . ?
C22 C23 1.34(2) . ?
C23 C24 1.33(2) . ?
C27 C32 1.374(15) . ?
C27 C28 1.37(2) . ?
C28 C29 1.36(2) . ?
C29 C30 1.34(2) . ?
C30 C31 1.36(2) . ?
C31 C32 1.39(2) . ?
P5 F5 1.447(11) . ?
P5 F4 1.459(11) . ?
P5 F2 1.489(11) . ?
P5 F1 1.496(11) . ?
P5 F3 1.511(12) . ?
P5 F6 1.540(12) . ?

loop_
_geom_torsion_atom_site_label_1
_geom_torsion_atom_site_label_2
_geom_torsion_atom_site_label_3
_geom_torsion_atom_site_label_4
_geom_torsion
_geom_torsion_site_symmetry_1
_geom_torsion_site_symmetry_2
_geom_torsion_site_symmetry_3
_geom_torsion_site_symmetry_4
_geom_torsion_publ_flag
Cl2 Tc1 Tc2 Cl4 -90.47(11) . . . . ?
Cl1 Tc1 Tc2 Cl4 89.71(11) . . . . ?
P1 Tc1 Tc2 Cl4 178.68(10) . . . . ?
P2 Tc1 Tc2 Cl4 -1.65(11) . . . . ?
Cl2 Tc1 Tc2 Cl3 89.17(11) . . . . ?
Cl1 Tc1 Tc2 Cl3 -90.65(11) . . . . ?
P1 Tc1 Tc2 Cl3 -1.68(10) . . . . ?
P2 Tc1 Tc2 Cl3 177.99(10) . . . . ?
Cl2 Tc1 Tc2 P3 -0.29(11) . . . . ?
Cl1 Tc1 Tc2 P3 179.89(10) . . . . ?
P1 Tc1 Tc2 P3 -91.14(10) . . . . ?
P2 Tc1 Tc2 P3 88.53(10) . . . . ?
Cl2 Tc1 Tc2 P4 -178.27(10) . . . . ?
Cl1 Tc1 Tc2 P4 1.90(10) . . . . ?
P1 Tc1 Tc2 P4 90.87(10) . . . . ?
P2 Tc1 Tc2 P4 -89.45(10) . . . . ?
Tc2 Tc1 P1 C1 63.9(4) . . . . ?
Cl2 Tc1 P1 C1 -43.0(4) . . . . ?
Cl1 Tc1 P1 C1 171.5(4) . . . . ?
P2 Tc1 P1 C1 -115.5(5) . . . . ?
Tc2 Tc1 P1 C3 -179.3(3) . . . . ?
Cl2 Tc1 P1 C3 73.8(4) . . . . ?
Cl1 Tc1 P1 C3 -71.8(4) . . . . ?
P2 Tc1 P1 C3 1.3(4) . . . . ?
Tc2 Tc1 P1 C2 -62.2(4) . . . . ?
Cl2 Tc1 P1 C2 -169.1(4) . . . . ?
Cl1 Tc1 P1 C2 45.4(4) . . . . ?
P2 Tc1 P1 C2 118.4(5) . . . . ?
Tc2 Tc1 P2 C9 66.3(5) . . . . ?
Cl2 Tc1 P2 C9 172.8(5) . . . . ?
Cl1 Tc1 P2 C9 -42.0(5) . . . . ?
P1 Tc1 P2 C9 -114.3(5) . . . . ?
Tc2 Tc1 P2 C10 -58.2(5) . . . . ?
Cl2 Tc1 P2 C10 48.3(5) . . . . ?
Cl1 Tc1 P2 C10 -166.5(5) . . . . ?
P1 Tc1 P2 C10 121.2(5) . . . . ?
Tc2 Tc1 P2 C11 -176.1(4) . . . . ?
Cl2 Tc1 P2 C11 -69.7(4) . . . . ?
Cl1 Tc1 P2 C11 75.6(4) . . . . ?
P1 Tc1 P2 C11 3.3(4) . . . . ?
Tc1 Tc2 P3 C17 62.5(5) . . . . ?
Cl4 Tc2 P3 C17 171.9(5) . . . . ?
Cl3 Tc2 P3 C17 -43.1(5) . . . . ?
P4 Tc2 P3 C17 -120.9(5) . . . . ?
Tc1 Tc2 P3 C18 -64.9(5) . . . . ?
Cl4 Tc2 P3 C18 44.5(5) . . . . ?
Cl3 Tc2 P3 C18 -170.5(5) . . . . ?
P4 Tc2 P3 C18 111.7(5) . . . . ?
Tc1 Tc2 P3 C19 179.5(4) . . . . ?
Cl4 Tc2 P3 C19 -71.1(4) . . . . ?
Cl3 Tc2 P3 C19 73.8(4) . . . . ?
P4 Tc2 P3 C19 -4.0(4) . . . . ?
Tc1 Tc2 P4 C26 58.3(4) . . . . ?
Cl4 Tc2 P4 C26 -50.4(4) . . . . ?
Cl3 Tc2 P4 C26 164.8(4) . . . . ?
P3 Tc2 P4 C26 -118.2(4) . . . . ?
Tc1 Tc2 P4 C25 -68.2(5) . . . . ?
Cl4 Tc2 P4 C25 -176.9(5) . . . . ?
Cl3 Tc2 P4 C25 38.3(5) . . . . ?
P3 Tc2 P4 C25 115.3(5) . . . . ?
Tc1 Tc2 P4 C27 176.2(4) . . . . ?
Cl4 Tc2 P4 C27 67.5(4) . . . . ?
Cl3 Tc2 P4 C27 -77.4(4) . . . . ?
P3 Tc2 P4 C27 -0.3(4) . . . . ?
